data_1562778
loop_
_publ_author_name
'Ishizawa, N.'
'Asaka, T.'
'Kudo, T.'
'Fukuda, K.'
'Abe, N.'
'Arima, T.'

_publ_section_title
;
 Incommensurate structure of GdBaCo2O5+\d (\d\\sim 0.38)
;
_journal_name_full 'Journal of Solid State Chemistry'
_journal_page_first 532
_journal_page_last 541
_journal_paper_doi 10.1016/j.jssc.2012.11.004
_journal_volume 198
_journal_year 2013
_chemical_absolute_configuration .
_chemical_formula_sum 'Ba Co2 Gd O5.377'
_chemical_formula_weight 498.5
_space_group_IT_number 123
_space_group_name_Hall '-P 4 2'
_space_group_name_H-M_alt 'P 4/m m m'
_space_group_ssg_name P4/mmm(\a00)0000(0\a0)0000
_symmetry_cell_setting tetragonal
_symmetry_space_group_name_H-M 'P 4/m m m'
_cell_angle_alpha 90
_cell_angle_beta 90
_cell_angle_gamma 90
_cell_formula_units_Z 1
_cell_length_a 3.89340(10)
_cell_length_b 3.89340(10)
_cell_length_c 7.52670(10)
_cell_measurement_temperature 296
_cell_measurement_theta_max 45.2
_cell_measurement_theta_min 1
_cell_modulation_dimension 2
_cell_volume 114.094(4)
_diffrn_ambient_temperature 296
_diffrn_measured_fraction_theta_full 1
_diffrn_measured_fraction_theta_max 0
_diffrn_measurement_device 'four-cycle diffractometer'
_diffrn_measurement_device_type 'Bruker SMART APEX CCDarea-detecto'
_diffrn_radiation_monochromator graphite
_diffrn_radiation_probe x-ray
_diffrn_radiation_source 'X-ray tube'
_diffrn_radiation_type 'Mo K\a'
_diffrn_radiation_wavelength 0.71073
_diffrn_reflns_av_R_equivalents 0.0223
_diffrn_reflns_av_sigmaI/netI 0.0096
_diffrn_reflns_limit_h_max 8
_diffrn_reflns_limit_h_min -6
_diffrn_reflns_limit_index_m_1_max 1
_diffrn_reflns_limit_index_m_1_min -1
_diffrn_reflns_limit_index_m_2_max 1
_diffrn_reflns_limit_index_m_2_min -1
_diffrn_reflns_limit_k_max 8
_diffrn_reflns_limit_k_min -8
_diffrn_reflns_limit_l_max 14
_diffrn_reflns_limit_l_min -15
_diffrn_reflns_number 21501
_diffrn_reflns_theta_full 45.38
_diffrn_reflns_theta_max 45.38
_diffrn_reflns_theta_min 3.23
_exptl_absorpt_coefficient_mu 29.927
_exptl_absorpt_correction_T_max 0.1826
_exptl_absorpt_correction_T_min 0.1223
_exptl_absorpt_correction_type multi-scan
_exptl_absorpt_process_details '(SADABS; Sheldrick, 1996)'
_exptl_crystal_density_diffrn 7.2526
_exptl_crystal_F_000 217
_exptl_crystal_size_max 0.09
_exptl_crystal_size_mid 0.09
_exptl_crystal_size_min 0.09
_refine_diff_density_max 20.80
_refine_diff_density_min -9.92
_refine_ls_extinction_coef 410(30)
_refine_ls_extinction_method 'B-C type 1 Gaussian isotropic (Becker & Coppens, 1974)'
_refine_ls_goodness_of_fit_gt 2.90
_refine_ls_goodness_of_fit_ref 2.76
_refine_ls_number_constraints 0
_refine_ls_number_parameters 67
_refine_ls_number_reflns 2513
_refine_ls_number_restraints 0
_refine_ls_R_factor_all 0.0328
_refine_ls_R_factor_gt 0.0285
_refine_ls_shift/su_max 0.0167
_refine_ls_shift/su_mean 0.0025
_refine_ls_structure_factor_coef F
_refine_ls_weighting_details w=1/(\s^2^(F)+0.0001F^2^)
_refine_ls_weighting_scheme sigma
_refine_ls_wR_factor_gt 0.0455
_refine_ls_wR_factor_ref 0.0462
_reflns_number_gt 2216
_reflns_number_total 2513
_reflns_threshold_expression I>3\s(I)
_cod_data_source_file JSSC-2913-198-532.cif
_cod_data_source_block 5d-incomm
_cod_depositor_comments
;
The following automatic conversions were performed:

data item '_diffrn_radiation_probe' value 'X-ray' was changed to
'x-ray' in accordance with the built-in table derived from the CIF
Core dictionary named 'cif_core.dic' version 2.4.5 last updated on
2014-11-21.

Automatic conversion script
Id: cif_fix_values 8369 2020-08-20 11:38:08Z andrius 
;
_cod_original_formula_sum 'Ba1 Co2 Gd1 O5.377'
_cod_database_code 1562778

loop_
_space_group_symop_id
_space_group_symop_operation_xyz
1 x,y,z
2 -x,-y,z
3 -y,x,z
4 y,-x,z
5 -x,y,-z
6 x,-y,-z
7 y,x,-z
8 -y,-x,-z
9 -x,-y,-z
10 x,y,-z
11 y,-x,-z
12 -y,x,-z
13 x,-y,z
14 -x,y,z
15 -y,-x,z
16 y,x,z

loop_
_space_group_symop_ssg_id
_space_group_symop_ssg_operation_algebraic
1 x1,x2,x3,x4,x5
2 -x1,-x2,x3,-x4,-x5
3 -x2,x1,x3,-x5,x4
4 x2,-x1,x3,x5,-x4
5 -x1,x2,-x3,-x4,x5
6 x1,-x2,-x3,x4,-x5
7 x2,x1,-x3,x5,x4
8 -x2,-x1,-x3,-x5,-x4
9 -x1,-x2,-x3,-x4,-x5
10 x1,x2,-x3,x4,x5
11 x2,-x1,-x3,x5,-x4
12 -x2,x1,-x3,-x5,x4
13 x1,-x2,x3,x4,-x5
14 -x1,x2,x3,-x4,x5
15 -x2,-x1,x3,-x5,-x4
16 x2,x1,x3,x5,x4

loop_
_atom_site_label
_atom_site_type_symbol
_atom_site_fract_x
_atom_site_fract_y
_atom_site_fract_z
_atom_site_adp_type
_atom_site_U_iso_or_equiv
_atom_site_symmetry_multiplicity
_atom_site_occupancy
_atom_site_calc_flag
_atom_site_refinement_flags
_atom_site_disorder_assembly
_atom_site_disorder_group
Gd1 Gd 0 0 0.5 Uani 0.00428(10) . 1 d . . .
Ba1 Ba 0 0 0 Uani 0.00690(6) . 1 d . . .
Co1 Co 0.5 0.5 0.25392(4) Uani 0.00577(10) . 1 d . . .
O1 O 0.5 0.5 0 Uani 0.0097(4) . 1 d . . .
O2 O 0.5 0 0.2953(2) Uani 0.0113(3) . 1 d . . .
O3 O 0.5 0.5 0.5 Uiso 0.0026(9) . 0.377(13) d . . .

loop_
_atom_site_aniso_label
_atom_site_aniso_type_symbol
_atom_site_aniso_U_11
_atom_site_aniso_U_22
_atom_site_aniso_U_33
_atom_site_aniso_U_12
_atom_site_aniso_U_13
_atom_site_aniso_U_23
Gd1 Gd 0.00312(19) 0.00312(19) 0.00661(13) 0 0 0
Ba1 Ba 0.00617(9) 0.00617(9) 0.00838(12) 0 0 0
Co1 Co 0.00539(14) 0.00539(14) 0.0065(2) 0 0 0
O1 O 0.0120(6) 0.0120(6) 0.0052(9) 0 0 0
O2 O 0.0107(5) 0.0098(5) 0.0135(6) 0 0 0

loop_
_atom_site_displace_Fourier_atom_site_label
_atom_site_displace_Fourier_axis
_atom_site_displace_Fourier_wave_vector_seq_id
_atom_site_displace_Fourier_param_cos
_atom_site_displace_Fourier_param_sin
Gd1 x 1 0 -0.03609(16)
Gd1 y 1 0 0
Gd1 z 1 0 0
Gd1 x 2 0 0
Gd1 y 2 0 -0.03609(16)
Gd1 z 2 0 0
Gd1 x 3 0 -0.01413(9)
Gd1 y 3 0 -0.01413(9)
Gd1 z 3 0 0
Gd1 x 4 0 -0.01413(9)
Gd1 y 4 0 0.01413(9)
Gd1 z 4 0 0
Gd1 x 5 0 0.0236(8)
Gd1 y 5 0 0
Gd1 z 5 0 0
Gd1 x 6 0 0
Gd1 y 6 0 0.0236(8)
Gd1 z 6 0 0
Gd1 x 7 0 0.0145(5)
Gd1 y 7 0 -0.0071(4)
Gd1 z 7 0 0
Gd1 x 8 0 -0.0071(4)
Gd1 y 8 0 -0.0145(5)
Gd1 z 8 0 0
Gd1 x 9 0 0.0145(5)
Gd1 y 9 0 0.0071(4)
Gd1 z 9 0 0
Gd1 x 10 0 -0.0071(4)
Gd1 y 10 0 0.0145(5)
Gd1 z 10 0 0
Ba1 x 1 0 0.00532(5)
Ba1 y 1 0 0
Ba1 z 1 0 0
Ba1 x 2 0 0
Ba1 y 2 0 0.00532(5)
Ba1 z 2 0 0
Ba1 x 3 0 -0.00317(3)
Ba1 y 3 0 -0.00317(3)
Ba1 z 3 0 0
Ba1 x 4 0 -0.00317(3)
Ba1 y 4 0 0.00317(3)
Ba1 z 4 0 0
Co1 x 1 0 -0.00183(7)
Co1 y 1 0 0
Co1 z 1 -0.00333(4) 0
Co1 x 2 0 0
Co1 y 2 0 -0.00183(7)
Co1 z 2 -0.00333(4) 0
Co1 x 3 0 0.00416(5)
Co1 y 3 0 0.00416(5)
Co1 z 3 0.00039(4) 0
Co1 x 4 0 0.00416(5)
Co1 y 4 0 -0.00416(5)
Co1 z 4 0.00039(4) 0
O1 x 1 0 0.0212(7)
O1 y 1 0 0
O1 z 1 0 0
O1 x 2 0 0
O1 y 2 0 0.0212(7)
O1 z 2 0 0
O1 x 3 0 0.0095(5)
O1 y 3 0 0.0095(5)
O1 z 3 0 0
O1 x 4 0 0.0095(5)
O1 y 4 0 -0.0095(5)
O1 z 4 0 0
O2 x 1 0 0.0015(5)
O2 y 1 0 0
O2 z 1 -0.0162(3) 0
O2 x 2 0 0
O2 y 2 0 0.0095(5)
O2 z 2 -0.0121(3) 0
O2 x 3 0 0.0017(3)
O2 y 3 0 0.0063(3)
O2 z 3 -0.00814(19) 0
O2 x 4 0 0.0017(3)
O2 y 4 0 -0.0063(3)
O2 z 4 -0.00814(19) 0
O3 x 1 0 -0.0654(14)
O3 y 1 0 0
O3 z 1 0 0
O3 x 2 0 0
O3 y 2 0 -0.0654(14)
O3 z 2 0 0

loop_
_atom_site_Fourier_wave_vector_seq_id
_jana_atom_site_fourier_wave_vector_q1_coeff
_jana_atom_site_fourier_wave_vector_q2_coeff
1 1 0
2 0 1
3 1 1
4 1 -1
5 2 0
6 0 2
7 2 1
8 1 -2
9 2 -1
10 1 2

loop_
_atom_site_occ_Fourier_atom_site_label
_atom_site_occ_Fourier_wave_vector_seq_id
_atom_site_occ_Fourier_param_cos
_atom_site_occ_Fourier_param_sin
O3 1 0.313(9) 0
O3 2 0.313(9) 0
O3 3 0.140(8) 0
O3 4 0.140(8) 0

loop_
_atom_site_U_Fourier_atom_site_label
_atom_site_U_Fourier_tens_elem
_atom_site_U_Fourier_wave_vector_seq_id
_atom_site_U_Fourier_param_cos
_atom_site_U_Fourier_param_sin
Gd1 U11 1 0.0030(3) 0
Gd1 U22 1 -0.0035(3) 0
Gd1 U33 1 0.00151(6) 0
Gd1 U12 1 0 0
Gd1 U13 1 0 0
Gd1 U23 1 0 0
Gd1 U11 2 -0.0035(3) 0
Gd1 U22 2 0.0030(3) 0
Gd1 U33 2 0.00151(6) 0
Gd1 U12 2 0 0
Gd1 U13 2 0 0
Gd1 U23 2 0 0
Gd1 U11 3 0.0030(3) 0
Gd1 U22 3 0.0030(3) 0
Gd1 U33 3 0.00145(7) 0
Gd1 U12 3 -0.0014(4) 0
Gd1 U13 3 0 0
Gd1 U23 3 0 0
Gd1 U11 4 0.0030(3) 0
Gd1 U22 4 0.0030(3) 0
Gd1 U33 4 0.00145(7) 0
Gd1 U12 4 0.0014(4) 0
Gd1 U13 4 0 0
Gd1 U23 4 0 0
Gd1 U11 5 0.0033(3) 0
Gd1 U22 5 0.0038(5) 0
Gd1 U33 5 0.0016(3) 0
Gd1 U12 5 0 0
Gd1 U13 5 0 0
Gd1 U23 5 0 0
Gd1 U11 6 0.0038(5) 0
Gd1 U22 6 0.0033(3) 0
Gd1 U33 6 0.0016(3) 0
Gd1 U12 6 0 0
Gd1 U13 6 0 0
Gd1 U23 6 0 0
Gd1 U11 7 0.00257(19) 0
Gd1 U22 7 -0.0008(2) 0
Gd1 U33 7 0.00092(13) 0
Gd1 U12 7 -0.00061(19) 0
Gd1 U13 7 0 0
Gd1 U23 7 0 0
Gd1 U11 8 -0.0008(2) 0
Gd1 U22 8 0.00257(19) 0
Gd1 U33 8 0.00092(13) 0
Gd1 U12 8 0.00061(19) 0
Gd1 U13 8 0 0
Gd1 U23 8 0 0
Gd1 U11 9 0.00257(19) 0
Gd1 U22 9 -0.0008(2) 0
Gd1 U33 9 0.00092(13) 0
Gd1 U12 9 0.00061(19) 0
Gd1 U13 9 0 0
Gd1 U23 9 0 0
Gd1 U11 10 -0.0008(2) 0
Gd1 U22 10 0.00257(19) 0
Gd1 U33 10 0.00092(13) 0
Gd1 U12 10 -0.00061(19) 0
Gd1 U13 10 0 0
Gd1 U23 10 0 0
Ba1 U11 1 -0.00055(5) 0
Ba1 U22 1 -0.00028(5) 0
Ba1 U33 1 -0.00142(5) 0
Ba1 U12 1 0 0
Ba1 U13 1 0 0
Ba1 U23 1 0 0
Ba1 U11 2 -0.00028(5) 0
Ba1 U22 2 -0.00055(5) 0
Ba1 U33 2 -0.00142(5) 0
Ba1 U12 2 0 0
Ba1 U13 2 0 0
Ba1 U23 2 0 0
Ba1 U11 3 0.00021(3) 0
Ba1 U22 3 0.00021(3) 0
Ba1 U33 3 0.00018(7) 0
Ba1 U12 3 -0.00021(4) 0
Ba1 U13 3 0 0
Ba1 U23 3 0 0
Ba1 U11 4 0.00021(3) 0
Ba1 U22 4 0.00021(3) 0
Ba1 U33 4 0.00018(7) 0
Ba1 U12 4 0.00021(4) 0
Ba1 U13 4 0 0
Ba1 U23 4 0 0
Co1 U11 1 0.00060(8) 0
Co1 U22 1 -0.00123(8) 0
Co1 U33 1 -0.00119(9) 0
Co1 U12 1 0 0
Co1 U13 1 0 0.00023(7)
Co1 U23 1 0 0
Co1 U11 2 -0.00123(8) 0
Co1 U22 2 0.00060(8) 0
Co1 U33 2 -0.00119(9) 0
Co1 U12 2 0 0
Co1 U13 2 0 0
Co1 U23 2 0 0.00023(7)
Co1 U11 3 -0.00025(5) 0
Co1 U22 3 -0.00025(5) 0
Co1 U33 3 0.00034(11) 0
Co1 U12 3 -0.00005(7) 0
Co1 U13 3 0 0.00010(5)
Co1 U23 3 0 0.00010(5)
Co1 U11 4 -0.00025(5) 0
Co1 U22 4 -0.00025(5) 0
Co1 U33 4 0.00034(11) 0
Co1 U12 4 0.00005(7) 0
Co1 U13 4 0 0.00010(5)
Co1 U23 4 0 -0.00010(5)

loop_
_atom_type_symbol
_atom_type_scat_dispersion_real
_atom_type_scat_dispersion_imag
_atom_type_scat_source
Ba -0.3244 2.2819 'International Tables Vol C tables 4.2.6.8 and 6.1.1.1'
Co 0.3494 0.9721 'International Tables Vol C tables 4.2.6.8 and 6.1.1.1'
Gd -0.1653 3.9035 'International Tables Vol C tables 4.2.6.8 and 6.1.1.1'
O 0.0106 0.0060 'International Tables Vol C tables 4.2.6.8 and 6.1.1.1'

loop_
_cell_wave_vector_seq_id
_cell_wave_vector_x
_cell_wave_vector_y
_cell_wave_vector_z
1 0.336850 0.000000 0.000000
2 0.000000 0.336850 0.000000

loop_
_geom_bond_atom_site_label_1
_geom_bond_atom_site_label_2
_geom_bond_site_ssg_symmetry_1
_geom_bond_site_ssg_symmetry_2
_geom_bond_distance_av
_geom_bond_distance_min
_geom_bond_distance_max
Gd1 Gd1 . 1_45555 3.886(8) 3.442(9) 4.764(12)
Gd1 Gd1 . 1_54555 3.886(8) 3.442(9) 4.764(12)
Gd1 Gd1 . 1_56555 3.886(8) 3.442(9) 4.764(12)
Gd1 Gd1 . 1_65555 3.886(8) 3.442(9) 4.764(12)
Gd1 Ba1 . . 3.7697(3) 3.7634 3.7889(11)
Gd1 Ba1 . 1_55655 3.7697(3) 3.7634 3.7889(11)
Gd1 Co1 . 1_44555 3.323(5) 3.092(6) 3.572(7)
Gd1 Co1 . 1_45555 3.323(5) 3.092(6) 3.572(7)
Gd1 Co1 . 1_54555 3.323(5) 3.092(6) 3.572(7)
Gd1 Co1 . . 3.323(5) 3.092(6) 3.572(7)
Gd1 Co1 . 5_54655 3.323(5) 3.092(6) 3.572(7)
Gd1 Co1 . 5_55655 3.323(5) 3.092(6) 3.572(7)
Gd1 Co1 . 5_64655 3.323(5) 3.092(6) 3.572(7)
Gd1 Co1 . 5_65655 3.323(5) 3.092(6) 3.572(7)
Gd1 O2 . 1_45555 2.499(5) 2.273(6) 2.761(9)
Gd1 O2 . . 2.499(5) 2.273(6) 2.761(9)
Gd1 O2 . 3_54555 2.499(5) 2.273(6) 2.761(9)
Gd1 O2 . 3_55555 2.499(5) 2.273(6) 2.761(9)
Gd1 O2 . 5_55655 2.499(5) 2.273(6) 2.761(9)
Gd1 O2 . 5_65655 2.499(5) 2.273(6) 2.761(9)
Gd1 O2 . 7_54655 2.499(5) 2.273(6) 2.761(9)
Gd1 O2 . 7_55655 2.499(5) 2.273(6) 2.761(9)
Gd1 O3 . 1_44555 2.745(7) 2.354(9) 3.084(7)
Gd1 O3 . 1_45555 2.745(7) 2.354(9) 3.084(7)
Gd1 O3 . 1_54555 2.745(7) 2.354(9) 3.084(7)
Gd1 O3 . . 2.745(7) 2.354(9) 3.084(7)
Ba1 Ba1 . 1_44555 5.5074(5) 5.4260(5) 5.5468(4)
Ba1 Ba1 . 1_45555 3.8943(6) 3.8148(6) 3.9720(7)
Ba1 Ba1 . 1_46555 5.5074(5) 5.4260(5) 5.5468(4)
Ba1 Ba1 . 1_54555 3.8943(3) 3.8148(4) 3.9720(4)
Ba1 Ba1 . 1_56555 3.8943(3) 3.8148(4) 3.9720(4)
Ba1 Ba1 . 1_64555 5.5074(5) 5.4260(5) 5.5468(4)
Ba1 Ba1 . 1_65555 3.8943(6) 3.8148(6) 3.9720(7)
Ba1 Ba1 . 1_66555 5.5074(5) 5.4260(5) 5.5468(4)
Ba1 Co1 . 1_44555 3.3507(6) 3.3335(5) 3.3897(5)
Ba1 Co1 . 1_45555 3.3507(6) 3.3335(5) 3.3897(5)
Ba1 Co1 . 1_54555 3.3507(6) 3.3335(5) 3.3897(5)
Ba1 Co1 . . 3.3507(6) 3.3335(5) 3.3897(5)
Ba1 Co1 . 5_54555 3.3507(6) 3.3335(5) 3.3897(5)
Ba1 Co1 . 5_55555 3.3507(6) 3.3335(5) 3.3897(5)
Ba1 Co1 . 5_64555 3.3507(6) 3.3335(5) 3.3897(5)
Ba1 Co1 . 5_65555 3.3507(6) 3.3335(5) 3.3897(5)
Ba1 O1 . 1_44555 2.759(3) 2.648(3) 2.899(3)
Ba1 O1 . 1_45555 2.759(3) 2.648(3) 2.899(3)
Ba1 O1 . 1_54555 2.759(3) 2.648(3) 2.899(3)
Ba1 O1 . . 2.759(3) 2.648(3) 2.899(3)
Ba1 O2 . 1_45555 2.951(3) 2.709(5) 3.073(5)
Ba1 O2 . . 2.951(3) 2.709(5) 3.073(5)
Ba1 O2 . 3_54555 2.951(3) 2.709(5) 3.073(5)
Ba1 O2 . 3_55555 2.951(3) 2.709(5) 3.073(5)
Ba1 O2 . 5_55555 2.951(3) 2.709(5) 3.073(5)
Ba1 O2 . 5_65555 2.951(3) 2.709(5) 3.073(5)
Ba1 O2 . 7_54555 2.951(3) 2.709(5) 3.073(5)
Ba1 O2 . 7_55555 2.951(3) 2.709(5) 3.073(5)
Co1 O1 . . 1.9124(7) 1.8672(13) 1.9667(13)
Co1 O2 . . 1.974(2) 1.884(4) 2.034(4)
Co1 O2 . 1_56555 1.976(2) 1.884(4) 2.033(4)
Co1 O2 . 3_55555 1.974(2) 1.884(4) 2.034(4)
Co1 O2 . 3_65555 1.976(2) 1.884(4) 2.033(4)
Co1 O3 . . 1.8704(9) 1.7970(13) 1.9042(8)
